data_2232638
loop_
_publ_author_name
'Yang, Qing-Feng'
'Zhang, Yue-Ping'
'Lu, Jing'
'Xue, Ping'
'Wang, Zheng'

_publ_section_title
;
 Poly[(aquacalcium)-\m~4~-pyrazine-2,3-dicarboxylato]
;
_journal_coeditor_code DS2152
_journal_issue 12
_journal_name_full 'Acta Crystallographica Section E'
_journal_page_first m1857
_journal_paper_doi 10.1107/S1600536811050276
_journal_volume 67
_journal_year 2011
_chemical_formula_iupac '[Ca (C6 H2 N2 O4) (H2 O)]'
_chemical_formula_moiety 'C6 H4 Ca N2 O5'
_chemical_formula_sum 'C6 H4 Ca N2 O5'
_chemical_formula_weight 224.19
_chemical_name_systematic
;
Poly[(aquacalcium)-\m~4~-pyrazine-2,3-dicarboxylato]
;
_space_group_IT_number 14
_symmetry_cell_setting monoclinic
_symmetry_space_group_name_Hall '-P 2yn'
_symmetry_space_group_name_H-M 'P 1 21/n 1'
_atom_sites_solution_hydrogens geom
_atom_sites_solution_primary direct
_atom_sites_solution_secondary difmap
_audit_creation_method SHELXL-97
_cell_angle_alpha 90.00
_cell_angle_beta 102.3330(10)
_cell_angle_gamma 90.00
_cell_formula_units_Z 4
_cell_length_a 6.8109(7)
_cell_length_b 12.0469(13)
_cell_length_c 9.9191(11)
_cell_measurement_reflns_used 2583
_cell_measurement_temperature 298(2)
_cell_measurement_theta_max 28.24
_cell_measurement_theta_min 2.70
_cell_volume 795.08(15)
_computing_cell_refinement 'SAINT (Bruker, 2005)'
_computing_data_collection 'SMART (Bruker, 2005)'
_computing_data_reduction 'SAINT (Bruker, 2005)'
_computing_molecular_graphics 'SHELXTL (Sheldrick, 2008)'
_computing_publication_material 'SHELXL97 (Sheldrick, 2008)'
_computing_structure_refinement 'SHELXL97 (Sheldrick, 2008)'
_computing_structure_solution 'SHELXS97 (Sheldrick, 2008)'
_diffrn_ambient_temperature 298(2)
_diffrn_measured_fraction_theta_full 0.999
_diffrn_measured_fraction_theta_max 0.999
_diffrn_measurement_device_type 'Bruker SMART APEX CCD'
_diffrn_measurement_method '\w scans'
_diffrn_radiation_monochromator graphite
_diffrn_radiation_source 'fine-focus sealed tube'
_diffrn_radiation_type MoK\a
_diffrn_radiation_wavelength 0.71073
_diffrn_reflns_av_R_equivalents 0.0255
_diffrn_reflns_av_sigmaI/netI 0.0246
_diffrn_reflns_limit_h_max 8
_diffrn_reflns_limit_h_min -8
_diffrn_reflns_limit_k_max 14
_diffrn_reflns_limit_k_min -12
_diffrn_reflns_limit_l_max 11
_diffrn_reflns_limit_l_min -10
_diffrn_reflns_number 3904
_diffrn_reflns_theta_full 25.01
_diffrn_reflns_theta_max 25.01
_diffrn_reflns_theta_min 2.70
_exptl_absorpt_coefficient_mu 0.786
_exptl_absorpt_correction_T_max 0.9255
_exptl_absorpt_correction_T_min 0.7704
_exptl_absorpt_correction_type multi-scan
_exptl_absorpt_process_details '(SADABS; Bruker, 2005)'
_exptl_crystal_colour colorless
_exptl_crystal_density_diffrn 1.873
_exptl_crystal_density_method 'not measured'
_exptl_crystal_description block
_exptl_crystal_F_000 456
_exptl_crystal_size_max 0.35
_exptl_crystal_size_mid 0.25
_exptl_crystal_size_min 0.10
_refine_diff_density_max 0.352
_refine_diff_density_min -0.343
_refine_ls_extinction_method none
_refine_ls_goodness_of_fit_ref 1.060
_refine_ls_hydrogen_treatment refall
_refine_ls_matrix_type full
_refine_ls_number_parameters 143
_refine_ls_number_reflns 1405
_refine_ls_number_restraints 0
_refine_ls_restrained_S_all 1.060
_refine_ls_R_factor_all 0.0343
_refine_ls_R_factor_gt 0.0283
_refine_ls_shift/su_max 0.000
_refine_ls_shift/su_mean 0.000
_refine_ls_structure_factor_coef Fsqd
_refine_ls_weighting_details 'calc w=1/[\s^2^(Fo^2^)+(0.0386P)^2^+0.4192P] where P=(Fo^2^+2Fc^2^)/3'
_refine_ls_weighting_scheme calc
_refine_ls_wR_factor_gt 0.0706
_refine_ls_wR_factor_ref 0.0746
_reflns_number_gt 1210
_reflns_number_total 1405
_reflns_threshold_expression I>2sigma(I)
_cod_data_source_file ds2152.cif
_cod_data_source_block I
_cod_original_sg_symbol_Hall -P_2yn
_cod_original_sg_symbol_H-M 'P 21/n'
_cod_database_code 2232638
_cod_database_fobs_code 2232638

loop_
_symmetry_equiv_pos_as_xyz
'x, y, z'
'-x+1/2, y+1/2, -z+1/2'
'-x, -y, -z'
'x-1/2, -y-1/2, z-1/2'

loop_
_atom_site_type_symbol
_atom_site_label
_atom_site_fract_x
_atom_site_fract_y
_atom_site_fract_z
_atom_site_U_iso_or_equiv
_atom_site_adp_type
_atom_site_calc_flag
_atom_site_occupancy
_atom_site_symmetry_multiplicity
O O5 0.2040(3) -0.20134(16) 0.40189(19) 0.0390(5) Uani d 1 1
O O2 0.2816(2) 0.22697(11) 0.83932(14) 0.0279(4) Uani d 1 1
O O4 0.4176(2) 0.09317(12) 0.37610(18) 0.0343(4) Uani d 1 1
N N2 0.2587(3) 0.37894(14) 0.64192(17) 0.0218(4) Uani d 1 1
C C4 0.2491(4) 0.45523(18) 0.5424(2) 0.0268(5) Uani d 1 1
Ca Ca1 0.23561(6) -0.08343(3) 0.59754(4) 0.01641(15) Uani d 1 1
O O3 0.1145(2) 0.06496(11) 0.41707(14) 0.0207(3) Uani d 1 1
O O1 0.3116(2) 0.08934(10) 0.69619(14) 0.0256(4) Uani d 1 1
C C6 0.2677(3) 0.12378(16) 0.41813(19) 0.0170(4) Uani d 1 1
C C1 0.2679(3) 0.27200(15) 0.60607(19) 0.0173(4) Uani d 1 1
C C5 0.2868(3) 0.18869(15) 0.72322(19) 0.0181(4) Uani d 1 1
C C2 0.2662(3) 0.24255(16) 0.46930(19) 0.0171(4) Uani d 1 1
N N1 0.2632(3) 0.31989(14) 0.37173(17) 0.0238(4) Uani d 1 1
C C3 0.2526(4) 0.42579(17) 0.4091(2) 0.0284(5) Uani d 1 1
H H2 0.242(3) 0.526(2) 0.564(2) 0.024(6) Uiso d 1 1
H H1 0.245(3) 0.479(2) 0.336(2) 0.029(6) Uiso d 1 1
H H3 0.212(5) -0.198(3) 0.319(4) 0.072(11) Uiso d 1 1
H H4 0.207(5) -0.260(3) 0.426(4) 0.073(12) Uiso d 1 1

loop_
_atom_site_aniso_label
_atom_site_aniso_U_11
_atom_site_aniso_U_22
_atom_site_aniso_U_33
_atom_site_aniso_U_12
_atom_site_aniso_U_13
_atom_site_aniso_U_23
O5 0.0702(13) 0.0292(10) 0.0187(9) -0.0027(9) 0.0122(8) -0.0006(7)
O2 0.0484(10) 0.0199(8) 0.0161(7) 0.0005(7) 0.0082(7) -0.0016(6)
O4 0.0211(9) 0.0356(9) 0.0487(10) -0.0014(7) 0.0130(7) -0.0179(7)
N2 0.0281(10) 0.0171(8) 0.0193(9) 0.0012(7) 0.0034(7) -0.0005(7)
C4 0.0397(14) 0.0160(10) 0.0243(11) 0.0017(9) 0.0062(10) 0.0023(9)
Ca1 0.0167(2) 0.0162(2) 0.0158(2) -0.00003(14) 0.00219(16) -0.00004(14)
O3 0.0178(7) 0.0215(7) 0.0225(7) -0.0037(6) 0.0035(6) -0.0001(6)
O1 0.0408(9) 0.0156(7) 0.0190(8) 0.0019(6) 0.0031(7) -0.0007(5)
C6 0.0179(11) 0.0208(10) 0.0110(9) 0.0009(8) 0.0002(8) 0.0008(8)
C1 0.0176(10) 0.0175(10) 0.0164(10) 0.0002(8) 0.0028(8) -0.0012(8)
C5 0.0192(10) 0.0171(10) 0.0170(10) -0.0008(8) 0.0016(8) -0.0019(8)
C2 0.0144(10) 0.0202(10) 0.0162(10) -0.0013(8) 0.0023(8) 0.0003(8)
N1 0.0292(10) 0.0233(9) 0.0184(8) -0.0005(7) 0.0043(7) 0.0016(7)
C3 0.0422(14) 0.0208(11) 0.0215(12) -0.0003(9) 0.0055(10) 0.0059(9)

loop_
_atom_type_symbol
_atom_type_description
_atom_type_scat_dispersion_real
_atom_type_scat_dispersion_imag
_atom_type_scat_source
C C 0.0033 0.0016 'International Tables Vol C Tables 4.2.6.8 and 6.1.1.4'
H H 0.0000 0.0000 'International Tables Vol C Tables 4.2.6.8 and 6.1.1.4'
N N 0.0061 0.0033 'International Tables Vol C Tables 4.2.6.8 and 6.1.1.4'
O O 0.0106 0.0060 'International Tables Vol C Tables 4.2.6.8 and 6.1.1.4'
Ca Ca 0.2262 0.3064 'International Tables Vol C Tables 4.2.6.8 and 6.1.1.4'

loop_
_geom_angle_atom_site_label_1
_geom_angle_atom_site_label_2
_geom_angle_atom_site_label_3
_geom_angle_site_symmetry_1
_geom_angle_site_symmetry_3
_geom_angle
Ca1 O5 H3 . . 139(2)
Ca1 O5 H4 . . 108(3)
H3 O5 H4 . . 112(3)
C5 O2 Ca1 . 2_556 127.64(12)
C6 O4 Ca1 . 3_656 150.28(14)
C4 N2 C1 . . 117.46(18)
C4 N2 Ca1 . 2_556 126.65(14)
C1 N2 Ca1 . 2_556 115.89(12)
N2 C4 C3 . . 121.6(2)
N2 C4 H2 . . 118.6(14)
C3 C4 H2 . . 119.8(14)
O1 Ca1 O4 . 3_656 82.39(5)
O1 Ca1 O3 . 3_556 94.17(5)
O4 Ca1 O3 3_656 3_556 176.20(5)
O1 Ca1 O5 . . 148.96(6)
O4 Ca1 O5 3_656 . 88.53(7)
O3 Ca1 O5 3_556 . 95.26(6)
O1 Ca1 O2 . 2_546 140.60(5)
O4 Ca1 O2 3_656 2_546 91.60(6)
O3 Ca1 O2 3_556 2_546 90.05(5)
O5 Ca1 O2 . 2_546 68.91(6)
O1 Ca1 O3 . . 70.98(5)
O4 Ca1 O3 3_656 . 106.51(5)
O3 Ca1 O3 3_556 . 73.71(5)
O5 Ca1 O3 . . 83.45(6)
O2 Ca1 O3 2_546 . 146.61(5)
O1 Ca1 N2 . 2_546 77.47(5)
O4 Ca1 N2 3_656 2_546 94.59(6)
O3 Ca1 N2 3_556 2_546 83.05(5)
O5 Ca1 N2 . 2_546 133.04(6)
O2 Ca1 N2 2_546 2_546 64.18(5)
O3 Ca1 N2 . 2_546 138.80(5)
O1 Ca1 Ca1 . 3_556 80.40(4)
O4 Ca1 Ca1 3_656 3_556 141.75(5)
O3 Ca1 Ca1 3_556 3_556 38.35(3)
O5 Ca1 Ca1 . 3_556 88.95(5)
O2 Ca1 Ca1 2_546 3_556 122.70(4)
O3 Ca1 Ca1 . 3_556 35.36(3)
N2 Ca1 Ca1 2_546 3_556 114.42(4)
O1 Ca1 H4 . . 162.6(8)
O4 Ca1 H4 3_656 . 88.1(7)
O3 Ca1 H4 3_556 . 95.7(7)
O5 Ca1 H4 . . 15.2(8)
O2 Ca1 H4 2_546 . 53.8(8)
O3 Ca1 H4 . . 98.1(8)
N2 Ca1 H4 2_546 . 117.9(8)
Ca1 Ca1 H4 3_556 . 98.7(8)
C6 O3 Ca1 . 3_556 140.29(13)
C6 O3 Ca1 . . 104.26(11)
Ca1 O3 Ca1 3_556 . 106.29(5)
C5 O1 Ca1 . . 158.12(14)
O4 C6 O3 . . 124.80(18)
O4 C6 C2 . . 117.25(17)
O3 C6 C2 . . 117.90(16)
N2 C1 C2 . . 120.60(17)
N2 C1 C5 . . 115.63(16)
C2 C1 C5 . . 123.74(17)
O1 C5 O2 . . 125.83(18)
O1 C5 C1 . . 117.58(17)
O2 C5 C1 . . 116.55(16)
N1 C2 C1 . . 121.28(18)
N1 C2 C6 . . 114.43(16)
C1 C2 C6 . . 124.29(17)
C3 N1 C2 . . 117.23(17)
N1 C3 C4 . . 121.8(2)
N1 C3 H1 . . 115.3(14)
C4 C3 H1 . . 122.9(14)

loop_
_geom_bond_atom_site_label_1
_geom_bond_atom_site_label_2
_geom_bond_site_symmetry_2
_geom_bond_distance
O5 Ca1 . 2.3774(17)
O5 H3 . 0.83(4)
O5 H4 . 0.74(4)
O2 C5 . 1.248(2)
O2 Ca1 2_556 2.3779(14)
O4 C6 . 1.238(2)
O4 Ca1 3_656 2.3233(15)
N2 C4 . 1.340(3)
N2 C1 . 1.341(3)
N2 Ca1 2_556 2.6159(17)
C4 C3 . 1.374(3)
C4 H2 . 0.88(2)
Ca1 O1 . 2.3111(14)
Ca1 O4 3_656 2.3233(15)
Ca1 O3 3_556 2.3682(14)
Ca1 O2 2_546 2.3779(14)
Ca1 O3 . 2.5396(14)
Ca1 N2 2_546 2.6159(17)
Ca1 Ca1 3_556 3.9284(8)
Ca1 H4 . 2.70(4)
O3 C6 . 1.260(2)
O3 Ca1 3_556 2.3682(14)
O1 C5 . 1.246(2)
C6 C2 . 1.519(3)
C1 C2 . 1.400(3)
C1 C5 . 1.520(3)
C2 N1 . 1.340(2)
N1 C3 . 1.335(3)
C3 H1 . 0.96(2)
